data_4135540
loop_
_publ_author_name
'Cai, Li-Xuan'
'Yan, Dan-Ni'
'Cheng, Pei-Ming'
'Xuan, Jin-Jin'
'Li, Shao-Chuan'
'Zhou, Li-Peng'
'Tian, Chong-Bin'
'Sun, Qing-Fu'

_publ_section_title
;
 Controlled Self-Assembly and Multistimuli-Responsive Interconversions of
 Three Conjoined Twin-Cages.
;
_journal_name_full 'Journal of the American Chemical Society'
_journal_paper_doi 10.1021/jacs.0c12064
_journal_year 2021
_chemical_formula_sum 'C284 H330 N54 O88 Pd6'
_chemical_formula_weight 6546.40
_space_group_crystal_system trigonal
_space_group_IT_number 163
_space_group_name_Hall '-P 3 2c'
_space_group_name_H-M_alt 'P -3 1 c'
_atom_sites_solution_hydrogens geom
_audit_creation_method SHELXL-2016/6
_cell_angle_alpha 90
_cell_angle_beta 90
_cell_angle_gamma 120
_cell_formula_units_Z 2
_cell_length_a 28.7906(4)
_cell_length_b 28.7906(4)
_cell_length_c 41.6357(19)
_cell_measurement_reflns_used 12809
_cell_measurement_temperature 100.2(9)
_cell_measurement_theta_max 46.4650
_cell_measurement_theta_min 2.3680
_cell_volume 29888.1(15)
_computing_structure_refinement 'SHELXL-2016/6 (Sheldrick, 2016)'
_diffrn_ambient_temperature 100.2(9)
_diffrn_measured_fraction_theta_full 0.998
_diffrn_measured_fraction_theta_max 0.998
_diffrn_measurement_device_type 'ROD, Synergy Custom system, HyPix'
_diffrn_measurement_method '\w scans'
_diffrn_radiation_type GaK\a
_diffrn_radiation_wavelength 1.34050
_diffrn_reflns_av_R_equivalents 0.0443
_diffrn_reflns_av_unetI/netI 0.0263
_diffrn_reflns_Laue_measured_fraction_full 0.998
_diffrn_reflns_Laue_measured_fraction_max 0.998
_diffrn_reflns_limit_h_max 22
_diffrn_reflns_limit_h_min -29
_diffrn_reflns_limit_k_max 31
_diffrn_reflns_limit_k_min -31
_diffrn_reflns_limit_l_max 26
_diffrn_reflns_limit_l_min -45
_diffrn_reflns_number 71819
_diffrn_reflns_point_group_measured_fraction_full 0.998
_diffrn_reflns_point_group_measured_fraction_max 0.998
_diffrn_reflns_theta_full 46.803
_diffrn_reflns_theta_max 46.803
_diffrn_reflns_theta_min 2.405
_exptl_absorpt_coefficient_mu 1.226
_exptl_crystal_colour yellow
_exptl_crystal_density_diffrn 0.727
_exptl_crystal_description block
_exptl_crystal_F_000 6784
_exptl_crystal_size_max 0.4
_exptl_crystal_size_mid 0.3
_exptl_crystal_size_min 0.2
_refine_diff_density_max 2.389
_refine_diff_density_min -0.557
_refine_diff_density_rms 0.145
_refine_ls_extinction_method none
_refine_ls_goodness_of_fit_ref 1.650
_refine_ls_hydrogen_treatment constr
_refine_ls_matrix_type full
_refine_ls_number_parameters 613
_refine_ls_number_reflns 13411
_refine_ls_number_restraints 598
_refine_ls_restrained_S_all 1.670
_refine_ls_R_factor_all 0.2206
_refine_ls_R_factor_gt 0.1695
_refine_ls_shift/su_max 0.015
_refine_ls_shift/su_mean 0.001
_refine_ls_structure_factor_coef Fsqd
_refine_ls_weighting_details 'w=1/[\s^2^(Fo^2^)+(0.2000P)^2^] where P=(Fo^2^+2Fc^2^)/3'
_refine_ls_weighting_scheme calc
_refine_ls_wR_factor_gt 0.4232
_refine_ls_wR_factor_ref 0.4816
_reflns_Friedel_coverage 0.000
_reflns_number_gt 6370
_reflns_number_total 13411
_reflns_threshold_expression 'I > 2\s(I)'
_cod_data_source_file ja0c12064_si_005.cif
_cod_data_source_block p-31c_sq_s
_cod_original_cell_volume 29888.0(16)
_cod_database_code 4135540
_shelx_shelxl_version_number 2016/6
_shelx_space_group_comment
;
The symmetry employed for this shelxl refinement is uniquely defined
by the following loop, which should always be used as a source of
symmetry information in preference to the above space-group names.
They are only intended as comments.
;

loop_
_space_group_symop_operation_xyz
'x, y, z'
'-y, x-y, z'
'-x+y, -x, z'
'-y, -x, -z+1/2'
'-x+y, y, -z+1/2'
'x, x-y, -z+1/2'
'-x, -y, -z'
'y, -x+y, -z'
'x-y, x, -z'
'y, x, z-1/2'
'x-y, -y, z-1/2'
'-x, -x+y, z-1/2'

loop_
_atom_site_label
_atom_site_type_symbol
_atom_site_fract_x
_atom_site_fract_y
_atom_site_fract_z
_atom_site_U_iso_or_equiv
_atom_site_adp_type
_atom_site_occupancy
_atom_site_site_symmetry_order
_atom_site_calc_flag
_atom_site_refinement_flags_posn
_atom_site_refinement_flags_adp
_atom_site_refinement_flags_occupancy
_atom_site_disorder_assembly
_atom_site_disorder_group
N1_1 N 0.8411(2) 0.2545(2) 0.44675(19) 0.156(3) Uani 1 1 d G U . . .
C2_1 C 0.8593(2) 0.2631(2) 0.47830(19) 0.147(3) Uani 1 1 d G U . . .
H2_1 H 0.865086 0.237825 0.488706 0.176 Uiso 1 1 calc R U . . .
C3_1 C 0.8690(2) 0.3095(3) 0.49428(15) 0.145(3) Uani 1 1 d G U . . .
H3_1 H 0.881183 0.315237 0.515379 0.173 Uiso 1 1 calc R U . . .
C4_1 C 0.8604(2) 0.3472(2) 0.47872(18) 0.130(3) Uani 1 1 d G U . . .
C5_1 C 0.8421(2) 0.3386(2) 0.44718(18) 0.145(3) Uani 1 1 d G U . . .
H5_1 H 0.836326 0.363842 0.436765 0.173 Uiso 1 1 calc R U . . .
C6_1 C 0.8324(2) 0.2922(3) 0.43119(15) 0.138(3) Uani 1 1 d G U . . .
H6_1 H 0.820228 0.286431 0.410091 0.166 Uiso 1 1 calc R U . . .
C7_1 C 0.8695(3) 0.3963(4) 0.4961(3) 0.128(3) Uani 1 1 d . U . . .
N8_1 N 0.8864(3) 0.4023(3) 0.5253(3) 0.129(2) Uani 1 1 d . U . . .
C9_1 C 0.8950(3) 0.4474(4) 0.5393(3) 0.133(3) Uani 1 1 d . U . . .
N10_1 N 0.8862(3) 0.4837(3) 0.5260(3) 0.130(2) Uani 1 1 d . U . . .
C11_1 C 0.8697(4) 0.4736(4) 0.4962(3) 0.132(3) Uani 1 1 d . U . . .
N12_1 N 0.8600(3) 0.4301(3) 0.4797(2) 0.129(2) Uani 1 1 d . U . . .
N13_1 N 0.8394(3) 0.5845(4) 0.4462(3) 0.154(3) Uani 1 1 d . U . . .
C14_1 C 0.8306(4) 0.5409(4) 0.4317(3) 0.140(3) Uani 1 1 d . U . . .
H14_1 H 0.816773 0.533431 0.410923 0.168 Uiso 1 1 calc R U . . .
C15_1 C 0.8421(4) 0.5056(4) 0.4478(3) 0.146(3) Uani 1 1 d . U . . .
H15_1 H 0.837234 0.475130 0.437024 0.176 Uiso 1 1 calc R U . . .
C16_1 C 0.8594(3) 0.5130(3) 0.4771(3) 0.126(3) Uani 1 1 d . U . . .
C17_1 C 0.8700(3) 0.5623(4) 0.4935(3) 0.142(3) Uani 1 1 d . U . . .
H17_1 H 0.883565 0.570125 0.514344 0.171 Uiso 1 1 calc R U . . .
C18_1 C 0.8591(4) 0.5957(4) 0.4768(3) 0.143(3) Uani 1 1 d . U . . .
H18_1 H 0.865122 0.627416 0.486373 0.172 Uiso 1 1 calc R U . . .
N19_1 N 0.9472(3) 0.4733(4) 0.63530(16) 0.191(4) Uani 1 1 d G U . . .
C20_1 C 0.9394(3) 0.5112(3) 0.6193(2) 0.176(4) Uani 1 1 d DG U . . .
H20_1 H 0.944635 0.541810 0.630057 0.211 Uiso 1 1 calc R U . . .
C21_1 C 0.9236(3) 0.5034(3) 0.5873(2) 0.159(3) Uani 1 1 d G U . . .
H21_1 H 0.918409 0.528799 0.576594 0.191 Uiso 1 1 calc R U . . .
C22_1 C 0.9158(3) 0.4577(4) 0.57124(16) 0.145(3) Uani 1 1 d G U . . .
C23_1 C 0.9236(3) 0.4198(3) 0.5872(2) 0.154(3) Uani 1 1 d G U . . .
H23_1 H 0.918304 0.389175 0.576485 0.185 Uiso 1 1 calc R U . . .
C24_1 C 0.9393(3) 0.4276(3) 0.6193(2) 0.173(4) Uani 1 1 d DG U . . .
H24_1 H 0.944530 0.402185 0.629948 0.208 Uiso 1 1 calc R U . . .
C25_1 C 0.9606(6) 0.4804(6) 0.6707(3) 0.260(7) Uani 1 1 d D U . . .
H25A_1 H 0.991701 0.476539 0.674667 0.312 Uiso 1 1 calc R U . . .
H25B_1 H 0.969139 0.516073 0.677450 0.312 Uiso 1 1 calc R U . . .
C26_1 C 0.9148(5) 0.4402(5) 0.6891(3) 0.350(9) Uani 1 1 d DG U . . .
C27_1 C 0.8648(6) 0.4363(6) 0.6884(3) 0.353(9) Uani 1 1 d DG U . . .
H27_1 H 0.860228 0.462076 0.677582 0.424 Uiso 1 1 calc R U . . .
C28_1 C 0.8215(5) 0.3941(7) 0.7038(4) 0.401(10) Uani 1 1 d DG U . . .
H28_1 H 0.787967 0.391484 0.703359 0.481 Uiso 1 1 calc R U . . .
C29_1 C 0.8282(6) 0.3556(6) 0.7200(4) 0.429(11) Uani 1 1 d DG U . . .
C30_1 C 0.8783(7) 0.3594(6) 0.7207(4) 0.447(11) Uani 1 1 d DG U . . .
H30_1 H 0.882855 0.333699 0.731484 0.536 Uiso 1 1 calc R U . . .
C31_1 C 0.9216(6) 0.4017(6) 0.7052(4) 0.402(10) Uani 1 1 d DG U . . .
H31_1 H 0.955117 0.404291 0.705708 0.482 Uiso 1 1 calc R U . . .
C33_1 C 0.7787(6) 0.2986(7) 0.7685(3) 0.469(15) Uani 1 1 d D U . . .
H33_1 H 0.805094 0.325117 0.781302 0.563 Uiso 1 1 calc R U . . .
C34_1 C 0.7390(8) 0.2527(9) 0.7823(2) 0.493(17) Uani 1 1 d D U . . .
H34_1 H 0.741897 0.243812 0.803345 0.592 Uiso 1 1 calc R U . . .
C32_1 C 0.7799(7) 0.3056(6) 0.7360(3) 0.455(13) Uani 1 1 d D U . . .
O1_2 O 0.3967(5) 0.1983(5) 0.6290(4) 0.262(5) Uani 1 1 d . U . . .
C2_2 C 0.4510(8) 0.2260(8) 0.6177(6) 0.242(5) Uani 1 1 d . U . . .
C3_2 C 0.4821(8) 0.2824(8) 0.6329(6) 0.273(6) Uani 1 1 d . U . . .
H3A_2 H 0.484873 0.279494 0.655958 0.327 Uiso 1 1 calc R U . . .
H3B_2 H 0.463451 0.302118 0.628883 0.327 Uiso 1 1 calc R U . . .
C4_2 C 0.4814(8) 0.2014(8) 0.6321(5) 0.253(5) Uani 1 1 d . U . . .
H4A_2 H 0.461003 0.162904 0.628804 0.303 Uiso 1 1 calc R U . . .
H4B_2 H 0.484172 0.207741 0.655105 0.303 Uiso 1 1 calc R U . . .
C6_2 C 0.5443(9) 0.3150(8) 0.6161(5) 0.260(6) Uani 1 1 d D U . . .
H6_2 H 0.565951 0.351879 0.623899 0.312 Uiso 1 1 calc R U . . .
C5_2 C 0.4542(7) 0.2258(7) 0.5808(5) 0.241(5) Uani 1 1 d D U . . .
H5A_2 H 0.437894 0.189147 0.573114 0.290 Uiso 1 1 calc R U . . .
H5B_2 H 0.434448 0.241860 0.571746 0.290 Uiso 1 1 calc R U . . .
C7_2 C 0.5369(8) 0.3120(7) 0.5815(5) 0.250(6) Uani 1 1 d D U . . .
H7A_2 H 0.571373 0.333531 0.571125 0.300 Uiso 1 1 calc R U . . .
H7B_2 H 0.514264 0.326858 0.575720 0.300 Uiso 1 1 calc R U . . .
C8_2 C 0.5124(7) 0.2571(7) 0.5698(5) 0.247(5) Uani 1 1 d D U . . .
H8_2 H 0.514106 0.256995 0.546281 0.297 Uiso 1 1 calc R U . . .
C9_2 C 0.5345(8) 0.2258(7) 0.5830(5) 0.247(5) Uani 1 1 d . U . . .
H9A_2 H 0.570193 0.239756 0.574178 0.296 Uiso 1 1 calc R U . . .
H9B_2 H 0.512917 0.189370 0.575070 0.296 Uiso 1 1 calc R U . . .
C10_2 C 0.5385(8) 0.2228(8) 0.6184(6) 0.246(5) Uani 1 1 d . U . . .
C11_2 C 0.5667(8) 0.2816(8) 0.6246(6) 0.263(6) Uani 1 1 d . U . . .
H11A_2 H 0.573952 0.286232 0.647500 0.316 Uiso 1 1 calc R U . . .
H11B_2 H 0.601188 0.296758 0.613970 0.316 Uiso 1 1 calc R U . . .
O12_2 O 0.666667 0.333333 0.4120(4) 0.209(6) Uani 1 3 d S TU P . .
C13_2 C 0.666667 0.333333 0.4451(7) 0.179(6) Uani 1 3 d DS TU P . .
C14_2 C 0.6143(6) 0.2889(6) 0.4598(4) 0.267(7) Uani 1 1 d D U . . .
H14A_2 H 0.606446 0.254710 0.450649 0.320 Uiso 1 1 calc R U . . .
H14B_2 H 0.585275 0.295128 0.453915 0.320 Uiso 1 1 calc R U . . .
C15_2 C 0.6160(5) 0.2854(5) 0.4966(4) 0.203(5) Uani 1 1 d D U . . .
H15_2 H 0.583805 0.255072 0.505810 0.243 Uiso 1 1 calc R U . . .
C16_2 C 0.6196(5) 0.3367(5) 0.5017(4) 0.196(4) Uani 1 1 d D U . . .
H16A_2 H 0.593310 0.338277 0.487892 0.235 Uiso 1 1 calc R U . . .
H16B_2 H 0.608846 0.337418 0.523690 0.235 Uiso 1 1 calc R U . . .
N1_3 N 0.7921(5) 0.1105(4) 0.4026(3) 0.202(4) Uani 1 1 d D U . . .
Pd1_3 Pd 0.81734(3) 0.18280(3) 0.42441(3) 0.1622(6) Uani 1 1 d D U . . .
C2_3 C 0.8858(6) 0.1611(6) 0.3872(5) 0.256(6) Uani 1 1 d D U . . .
H2A_3 H 0.900429 0.171094 0.365691 0.307 Uiso 1 1 calc R U . . .
H2B_3 H 0.908929 0.151702 0.399062 0.307 Uiso 1 1 calc R U . . .
C3_3 C 0.8355(6) 0.1153(6) 0.3848(5) 0.253(6) Uani 1 1 d D U . . .
H3A_3 H 0.839771 0.084985 0.390367 0.303 Uiso 1 1 calc R U . . .
H3B_3 H 0.825149 0.111246 0.362370 0.303 Uiso 1 1 calc R U . . .
N4_3 N 0.8889(5) 0.2083(5) 0.4024(4) 0.211(4) Uani 1 1 d D U . . .
C5_3 C 0.7736(8) 0.0650(6) 0.4281(4) 0.242(6) Uani 1 1 d . U . . .
H5A_3 H 0.796557 0.049741 0.427097 0.290 Uiso 1 1 calc R U . . .
H5B_3 H 0.737323 0.037703 0.423686 0.290 Uiso 1 1 calc DR U . . .
H5C_3 H 0.775582 0.079513 0.449118 0.290 Uiso 1 1 calc R U . . .
C6_3 C 0.9037(7) 0.2556(7) 0.3797(5) 0.245(7) Uani 1 1 d . U . . .
H6A_3 H 0.902591 0.244257 0.357939 0.368 Uiso 1 1 calc R U . . .
H6B_3 H 0.939173 0.284135 0.384678 0.368 Uiso 1 1 calc R U . . .
H6C_3 H 0.878594 0.268049 0.382407 0.368 Uiso 1 1 calc R U . . .
C7_3 C 0.9375(6) 0.2295(7) 0.4292(5) 0.232(6) Uani 1 1 d . U . . .
H7A_3 H 0.969759 0.234885 0.419007 0.348 Uiso 1 1 calc R U . . .
H7B_3 H 0.927508 0.203231 0.445923 0.348 Uiso 1 1 calc R U . . .
H7C_3 H 0.943658 0.262764 0.438304 0.348 Uiso 1 1 calc R U . . .
C4_3 C 0.7434(7) 0.0950(6) 0.3788(4) 0.225(6) Uani 1 1 d . U . . .
H4A_3 H 0.753518 0.090691 0.357475 0.338 Uiso 1 1 calc R U . . .
H4B_3 H 0.734449 0.122935 0.378752 0.338 Uiso 1 1 calc R U . . .
H4C_3 H 0.712938 0.061993 0.385641 0.338 Uiso 1 1 calc DR U . . .
N1_4 N 1.0023(12) 0.4337(8) 0.5002(6) 0.487(15) Uani 1 1 d D U . . .
O3_4 O 1.0166(5) 0.4655(7) 0.5248(5) 0.489(15) Uani 1 1 d D U . . .
O2_4 O 0.9804(6) 0.4417(7) 0.4752(5) 0.472(15) Uani 1 1 d D U . . .
O4_4 O 1.0004(5) 0.3881(6) 0.5029(7) 0.502(16) Uani 1 1 d D U . . .
O5_4 O 0.6315(5) 0.0300(4) 0.4296(5) 0.307(8) Uani 1 1 d . . . . .
O6_4 O 0.9322(6) 0.2997(7) 0.5691(5) 0.350(9) Uani 1 1 d . . . . .
O7_4 O 0.9695(5) 0.3694(5) 0.4314(5) 0.349(10) Uani 1 1 d . . . . .
O9_4 O 0.6119(9) 0.3932(9) 0.3906(4) 0.385(11) Uani 1 1 d . . . . .
O8_4 O 0.7697(6) 0.5397(6) 0.3576(3) 0.287(6) Uani 1 1 d . . . . .
O10_4 O 0.3694(6) 0.3014(7) 0.5692(7) 0.396(12) Uani 1 1 d . . . . .
O12_4 O 1.0672(7) 0.588(2) 0.6187(10) 0.83(5) Uani 1 1 d . . . . .
O11_4 O 0.8557(4) 0.7112(4) 0.4969(4) 0.258(6) Uani 1 1 d . . . . .
O13_4 O 1.000000 0.000000 0.3518(13) 0.59(4) Uani 1 3 d S T P . .
O14_4 O 0.8191(10) 0.3366(7) 0.3566(4) 0.380(11) Uani 1 1 d . . . . .
O15_4 O 1.0665(6) 0.4894(12) 0.6106(6) 0.442(17) Uani 1 1 d . . . . .

loop_
_atom_site_aniso_label
_atom_site_aniso_U_11
_atom_site_aniso_U_22
_atom_site_aniso_U_33
_atom_site_aniso_U_23
_atom_site_aniso_U_13
_atom_site_aniso_U_12
N1_1 0.102(5) 0.110(5) 0.263(8) 0.004(6) 0.028(5) 0.058(4)
C2_1 0.102(6) 0.110(6) 0.250(9) 0.008(6) 0.012(6) 0.068(5)
C3_1 0.091(5) 0.104(6) 0.236(8) 0.016(6) 0.019(5) 0.046(5)
C4_1 0.070(4) 0.094(5) 0.234(8) 0.009(5) 0.012(5) 0.048(4)
C5_1 0.086(5) 0.109(6) 0.239(9) 0.010(6) 0.019(6) 0.048(5)
C6_1 0.086(5) 0.108(6) 0.228(8) -0.011(5) 0.013(5) 0.054(5)
C7_1 0.067(4) 0.100(5) 0.209(8) 0.017(6) 0.013(5) 0.037(4)
N8_1 0.065(4) 0.096(5) 0.221(7) 0.019(5) 0.019(4) 0.037(4)
C9_1 0.048(4) 0.106(6) 0.222(7) 0.012(6) 0.022(4) 0.022(4)
N10_1 0.073(4) 0.092(5) 0.212(7) 0.006(5) 0.027(4) 0.031(4)
C11_1 0.075(5) 0.095(5) 0.210(8) 0.007(6) 0.030(5) 0.031(4)
N12_1 0.082(4) 0.090(4) 0.215(7) 0.010(4) 0.014(4) 0.043(4)
N13_1 0.101(5) 0.097(5) 0.260(9) 0.022(6) 0.011(6) 0.046(4)
C14_1 0.104(6) 0.087(5) 0.226(8) 0.023(5) 0.011(5) 0.046(5)
C15_1 0.089(6) 0.096(6) 0.241(9) 0.002(6) 0.016(6) 0.037(5)
C16_1 0.071(4) 0.081(5) 0.220(8) 0.004(5) 0.012(5) 0.034(4)
C17_1 0.079(5) 0.090(5) 0.249(9) 0.005(5) 0.017(5) 0.036(4)
C18_1 0.090(5) 0.076(5) 0.253(10) 0.005(6) 0.007(6) 0.034(4)
N19_1 0.130(6) 0.212(9) 0.205(7) -0.010(7) -0.022(6) 0.066(7)
C20_1 0.104(6) 0.181(9) 0.217(9) -0.010(8) -0.013(7) 0.051(6)
C21_1 0.096(6) 0.148(7) 0.209(8) 0.020(7) 0.012(6) 0.043(6)
C22_1 0.070(5) 0.128(7) 0.219(8) 0.011(6) 0.017(5) 0.037(5)
C23_1 0.089(6) 0.145(7) 0.218(9) 0.002(7) 0.014(6) 0.050(5)
C24_1 0.109(7) 0.170(9) 0.218(9) 0.013(7) -0.010(7) 0.053(7)
C25_1 0.232(11) 0.286(14) 0.200(9) 0.009(9) -0.064(9) 0.084(11)
C26_1 0.288(14) 0.391(16) 0.262(11) 0.083(10) -0.041(12) 0.088(13)
C27_1 0.306(15) 0.407(19) 0.266(13) 0.082(12) 0.028(13) 0.118(15)
C28_1 0.332(16) 0.46(2) 0.257(15) 0.106(13) 0.047(13) 0.086(15)
C29_1 0.359(16) 0.467(19) 0.298(14) 0.125(12) 0.042(14) 0.084(16)
C30_1 0.363(18) 0.46(2) 0.346(16) 0.139(14) 0.008(15) 0.079(16)
C31_1 0.324(16) 0.438(19) 0.331(16) 0.141(13) -0.030(14) 0.105(15)
C33_1 0.42(2) 0.49(3) 0.278(15) 0.103(17) 0.057(18) 0.07(2)
C34_1 0.43(3) 0.49(3) 0.300(18) 0.10(2) 0.04(2) 0.04(2)
C32_1 0.399(19) 0.48(2) 0.281(15) 0.111(16) 0.034(17) 0.065(18)
O1_2 0.178(9) 0.226(10) 0.378(14) 0.020(9) 0.061(9) 0.097(8)
C2_2 0.170(9) 0.183(9) 0.368(12) -0.001(10) 0.042(10) 0.084(8)
C3_2 0.210(11) 0.185(10) 0.397(14) -0.020(11) 0.040(11) 0.079(9)
C4_2 0.194(10) 0.185(10) 0.377(13) 0.014(11) 0.019(11) 0.093(9)
C6_2 0.209(10) 0.169(9) 0.374(13) -0.026(11) 0.013(12) 0.074(8)
C5_2 0.197(10) 0.181(10) 0.345(12) 0.014(11) 0.050(11) 0.093(8)
C7_2 0.239(12) 0.162(9) 0.355(13) 0.006(12) 0.026(12) 0.105(9)
C8_2 0.204(11) 0.181(10) 0.335(11) 0.001(10) 0.008(10) 0.079(9)
C9_2 0.223(11) 0.153(9) 0.361(13) -0.007(11) 0.027(12) 0.092(9)
C10_2 0.188(9) 0.183(9) 0.370(13) -0.007(12) 0.002(11) 0.095(9)
C11_2 0.195(11) 0.194(11) 0.377(13) -0.019(11) 0.002(11) 0.079(9)
O12_2 0.206(9) 0.206(9) 0.214(11) 0.000 0.000 0.103(5)
C13_2 0.147(8) 0.147(8) 0.244(13) 0.000 0.000 0.073(4)
C14_2 0.156(10) 0.233(12) 0.305(12) 0.002(10) 0.033(10) 0.018(9)
C15_2 0.115(7) 0.147(9) 0.320(11) 0.017(10) 0.071(8) 0.046(7)
C16_2 0.120(8) 0.138(9) 0.347(13) 0.050(9) 0.050(8) 0.078(8)
N1_3 0.159(7) 0.151(7) 0.338(12) -0.047(7) 0.024(7) 0.109(6)
Pd1_3 0.1133(6) 0.1133(6) 0.2742(14) -0.0179(5) 0.0185(5) 0.0673(5)
C2_3 0.204(10) 0.175(9) 0.393(14) -0.062(10) 0.079(10) 0.098(8)
C3_3 0.185(10) 0.196(10) 0.387(14) -0.087(10) 0.043(10) 0.102(8)
N4_3 0.172(8) 0.157(7) 0.340(12) -0.026(7) 0.067(8) 0.109(7)
C5_3 0.264(17) 0.142(10) 0.362(16) -0.050(9) -0.019(12) 0.133(11)
C6_3 0.205(14) 0.208(13) 0.339(16) 0.057(12) 0.117(12) 0.115(12)
C7_3 0.148(10) 0.191(13) 0.393(17) -0.005(11) 0.042(10) 0.112(10)
C4_3 0.200(12) 0.167(11) 0.321(15) -0.079(10) -0.041(11) 0.101(10)
N1_4 0.194(17) 0.214(16) 1.05(4) -0.03(2) 0.14(2) 0.098(15)
O3_4 0.130(9) 0.242(14) 0.98(4) -0.048(19) 0.246(17) 0.007(9)
O2_4 0.104(9) 0.240(14) 1.01(4) 0.04(2) 0.184(16) 0.039(8)
O4_4 0.134(9) 0.203(13) 1.13(5) -0.02(2) 0.093(18) 0.058(10)
O5_4 0.159(8) 0.135(7) 0.58(2) -0.100(11) 0.000(11) 0.040(6)
O6_4 0.204(12) 0.267(16) 0.59(3) 0.057(16) 0.002(14) 0.121(11)
O7_4 0.161(9) 0.175(10) 0.66(3) 0.046(13) 0.163(14) 0.046(8)
O9_4 0.49(3) 0.48(3) 0.273(14) 0.066(15) -0.010(14) 0.31(3)
O8_4 0.302(16) 0.278(14) 0.291(12) -0.009(10) 0.003(10) 0.152(13)
O10_4 0.175(11) 0.245(15) 0.77(4) 0.111(19) 0.085(16) 0.109(11)
O12_4 0.151(12) 1.24(10) 0.93(6) 0.79(8) 0.12(2) 0.22(3)
O11_4 0.167(8) 0.134(7) 0.467(18) -0.009(8) -0.008(9) 0.071(6)
O13_4 0.64(7) 0.64(7) 0.47(6) 0.000 0.000 0.32(3)
O14_4 0.55(4) 0.247(15) 0.391(18) 0.018(13) 0.041(18) 0.23(2)
O15_4 0.155(11) 0.52(3) 0.53(3) -0.17(3) 0.061(14) 0.076(15)

loop_
_atom_type_symbol
_atom_type_description
_atom_type_scat_dispersion_real
_atom_type_scat_dispersion_imag
_atom_type_scat_source
C C 0.0147 0.0071 'International Tables Vol C Tables 4.2.6.8 and 6.1.1.4'
H H 0.0000 0.0000 'International Tables Vol C Tables 4.2.6.8 and 6.1.1.4'
N N 0.0257 0.0140 'International Tables Vol C Tables 4.2.6.8 and 6.1.1.4'
O O 0.0407 0.0250 'International Tables Vol C Tables 4.2.6.8 and 6.1.1.4'
Pd Pd 0.0198 3.1361 'International Tables Vol C Tables 4.2.6.8 and 6.1.1.4'

loop_
_geom_angle_atom_site_label_1
_geom_angle_atom_site_label_2
_geom_angle_atom_site_label_3
_geom_angle
_geom_angle_site_symmetry_1
_geom_angle_site_symmetry_3
_geom_angle_publ_flag
C2_1 N1_1 C6_1 120.0 . . ?
C2_1 N1_1 Pd1_3 121.1(4) . . ?
C6_1 N1_1 Pd1_3 118.5(4) . . ?
N1_1 C2_1 C3_1 120.0 . . ?
C4_1 C3_1 C2_1 120.0 . . ?
C5_1 C4_1 C3_1 120.0 . . ?
C5_1 C4_1 C7_1 120.0(7) . . ?
C3_1 C4_1 C7_1 120.0(7) . . ?
C4_1 C5_1 C6_1 120.0 . . ?
C5_1 C6_1 N1_1 120.0 . . ?
N8_1 C7_1 N12_1 126.2(10) . . ?
N8_1 C7_1 C4_1 117.4(10) . . ?
N12_1 C7_1 C4_1 116.4(11) . . ?
C7_1 N8_1 C9_1 114.5(10) . . ?
N10_1 C9_1 N8_1 125.3(12) . . ?
N10_1 C9_1 C22_1 117.1(11) . . ?
N8_1 C9_1 C22_1 117.6(11) . . ?
C11_1 N10_1 C9_1 114.5(10) . . ?
N10_1 C11_1 N12_1 125.6(11) . . ?
N10_1 C11_1 C16_1 120.7(10) . . ?
N12_1 C11_1 C16_1 113.7(11) . . ?
C7_1 N12_1 C11_1 113.8(10) . . ?
C14_1 N13_1 C18_1 121.3(10) . . ?
C14_1 N13_1 Pd1_3 119.5(9) . 2_655 ?
C18_1 N13_1 Pd1_3 119.0(8) . 2_655 ?
N13_1 C14_1 C15_1 118.7(12) . . ?
C16_1 C15_1 C14_1 123.1(11) . . ?
C15_1 C16_1 C17_1 118.6(10) . . ?
C15_1 C16_1 C11_1 124.5(10) . . ?
C17_1 C16_1 C11_1 116.8(11) . . ?
C18_1 C17_1 C16_1 116.1(11) . . ?
C17_1 C18_1 N13_1 122.2(10) . . ?
C20_1 N19_1 C24_1 120.0 . . ?
C20_1 N19_1 C25_1 119.4(6) . . ?
C24_1 N19_1 C25_1 120.5(6) . . ?
C21_1 C20_1 N19_1 120.0 . . ?
C20_1 C21_1 C22_1 120.0 . . ?
C21_1 C22_1 C23_1 120.0 . . ?
C21_1 C22_1 C9_1 119.8(8) . . ?
C23_1 C22_1 C9_1 119.9(8) . . ?
C24_1 C23_1 C22_1 120.0 . . ?
C23_1 C24_1 N19_1 120.0 . . ?
C26_1 C25_1 N19_1 109.6(8) . . ?
C27_1 C26_1 C31_1 120.0 . . ?
C27_1 C26_1 C25_1 122.7(7) . . ?
C31_1 C26_1 C25_1 117.0(7) . . ?
C26_1 C27_1 C28_1 120.0 . . ?
C27_1 C28_1 C29_1 120.0 . . ?
C30_1 C29_1 C28_1 120.0 . . ?
C30_1 C29_1 C32_1 118.3(7) . . ?
C28_1 C29_1 C32_1 121.6(7) . . ?
C31_1 C30_1 C29_1 120.0 . . ?
C30_1 C31_1 C26_1 120.0 . . ?
C32_1 C33_1 C34_1 120.3(6) . . ?
C33_1 C34_1 C32_1 118.1(8) . 4_666 ?
C33_1 C32_1 C34_1 117.0(8) . 4_666 ?
C33_1 C32_1 C29_1 120.2(9) . . ?
C34_1 C32_1 C29_1 120.0(10) 4_666 . ?
O1_2 C2_2 C4_2 109.8(18) . . ?
O1_2 C2_2 C5_2 112.1(18) . . ?
C4_2 C2_2 C5_2 110.4(17) . . ?
O1_2 C2_2 C3_2 110.3(17) . . ?
C4_2 C2_2 C3_2 99.4(19) . . ?
C5_2 C2_2 C3_2 114.1(18) . . ?
C2_2 C3_2 C6_2 107.9(16) . . ?
C2_2 C4_2 C10_2 114.7(18) . . ?
C11_2 C6_2 C7_2 108(2) . . ?
C11_2 C6_2 C3_2 103.3(18) . . ?
C7_2 C6_2 C3_2 107.0(19) . . ?
C8_2 C5_2 C2_2 110.4(18) . . ?
C6_2 C7_2 C8_2 111.8(18) . . ?
C9_2 C8_2 C7_2 115.2(18) . . ?
C9_2 C8_2 C5_2 102.3(16) . . ?
C7_2 C8_2 C5_2 109.5(17) . . ?
C8_2 C9_2 C10_2 119.0(19) . . ?
C9_2 C10_2 C11_2 97.0(19) . . ?
C9_2 C10_2 C4_2 107.0(18) . . ?
C11_2 C10_2 C4_2 104.8(17) . . ?
C6_2 C11_2 C10_2 122.9(19) . . ?
O12_2 C13_2 C14_2 113.5(12) . . ?
O12_2 C13_2 C14_2 113.6(12) . 2_655 ?
C14_2 C13_2 C14_2 105.1(13) . 2_655 ?
O12_2 C13_2 C14_2 113.6(12) . 3_665 ?
C14_2 C13_2 C14_2 105.1(13) . 3_665 ?
C14_2 C13_2 C14_2 105.1(13) 2_655 3_665 ?
C13_2 C14_2 C15_2 113.7(16) . . ?
C16_2 C15_2 C16_2 116.7(13) 2_655 . ?
C16_2 C15_2 C14_2 102.6(12) 2_655 . ?
C16_2 C15_2 C14_2 93.9(12) . . ?
C15_2 C16_2 C15_2 118.8(12) 3_665 . ?
C3_3 N1_3 C5_3 110.8(13) . . ?
C3_3 N1_3 C4_3 108.3(14) . . ?
C5_3 N1_3 C4_3 107.9(11) . . ?
C3_3 N1_3 Pd1_3 106.8(7) . . ?
C5_3 N1_3 Pd1_3 110.7(9) . . ?
C4_3 N1_3 Pd1_3 112.3(7) . . ?
N4_3 Pd1_3 N1_3 87.1(5) . . ?
N4_3 Pd1_3 N1_1 94.2(3) . . ?
N1_3 Pd1_3 N1_1 178.7(4) . . ?
N4_3 Pd1_3 N13_1 177.1(4) . 3_665 ?
N1_3 Pd1_3 N13_1 95.2(4) . 3_665 ?
N1_1 Pd1_3 N13_1 83.6(3) . 3_665 ?
C3_3 C2_3 N4_3 117.5(9) . . ?
C2_3 C3_3 N1_3 120.8(9) . . ?
C2_3 N4_3 C6_3 114.9(14) . . ?
C2_3 N4_3 C7_3 106.4(13) . . ?
C6_3 N4_3 C7_3 106.3(12) . . ?
C2_3 N4_3 Pd1_3 106.3(7) . . ?
C6_3 N4_3 Pd1_3 112.5(8) . . ?
C7_3 N4_3 Pd1_3 110.4(9) . . ?
O4_4 N1_4 O3_4 119.1(13) . . ?
O4_4 N1_4 O2_4 118.3(13) . . ?
O3_4 N1_4 O2_4 121.3(13) . . ?

loop_
_geom_bond_atom_site_label_1
_geom_bond_atom_site_label_2
_geom_bond_distance
_geom_bond_site_symmetry_2
_geom_bond_publ_flag
N1_1 C2_1 1.3900 . ?
N1_1 C6_1 1.3900 . ?
N1_1 Pd1_3 2.044(5) . ?
C2_1 C3_1 1.3900 . ?
C3_1 C4_1 1.3900 . ?
C4_1 C5_1 1.3900 . ?
C4_1 C7_1 1.489(12) . ?
C5_1 C6_1 1.3900 . ?
C7_1 N8_1 1.290(12) . ?
C7_1 N12_1 1.323(12) . ?
N8_1 C9_1 1.330(12) . ?
C9_1 N10_1 1.313(12) . ?
C9_1 C22_1 1.429(13) . ?
N10_1 C11_1 1.307(12) . ?
C11_1 N12_1 1.329(12) . ?
C11_1 C16_1 1.532(15) . ?
N13_1 C14_1 1.299(13) . ?
N13_1 C18_1 1.366(13) . ?
N13_1 Pd1_3 2.055(9) 2_655 ?
C14_1 C15_1 1.392(14) . ?
C15_1 C16_1 1.294(13) . ?
C16_1 C17_1 1.463(13) . ?
C17_1 C18_1 1.346(13) . ?
N19_1 C20_1 1.3900 . ?
N19_1 C24_1 1.3900 . ?
N19_1 C25_1 1.512(15) . ?
C20_1 C21_1 1.3900 . ?
C21_1 C22_1 1.3900 . ?
C22_1 C23_1 1.3900 . ?
C23_1 C24_1 1.3900 . ?
C25_1 C26_1 1.462(14) . ?
C26_1 C27_1 1.3900 . ?
C26_1 C31_1 1.3900 . ?
C27_1 C28_1 1.3900 . ?
C28_1 C29_1 1.3900 . ?
C29_1 C30_1 1.3900 . ?
C29_1 C32_1 1.565(12) . ?
C30_1 C31_1 1.3900 . ?
C33_1 C32_1 1.365(10) . ?
C33_1 C34_1 1.368(10) . ?
C34_1 C32_1 1.379(7) 4_666 ?
O1_2 C2_2 1.43(2) . ?
C2_2 C4_2 1.50(2) . ?
C2_2 C5_2 1.54(2) . ?
C2_2 C3_2 1.55(3) . ?
C3_2 C6_2 1.70(3) . ?
C4_2 C10_2 1.55(2) . ?
C6_2 C11_2 1.44(3) . ?
C6_2 C7_2 1.455(15) . ?
C5_2 C8_2 1.524(16) . ?
C7_2 C8_2 1.455(15) . ?
C8_2 C9_2 1.45(2) . ?
C9_2 C10_2 1.48(2) . ?
C10_2 C11_2 1.49(2) . ?
O12_2 C13_2 1.38(2) . ?
C13_2 C14_2 1.536(13) . ?
C13_2 C14_2 1.536(13) 2_655 ?
C13_2 C14_2 1.536(13) 3_665 ?
C14_2 C15_2 1.537(15) . ?
C15_2 C16_2 1.414(12) 2_655 ?
C15_2 C16_2 1.445(12) . ?
N1_3 C3_3 1.400(15) . ?
N1_3 C5_3 1.557(18) . ?
N1_3 C4_3 1.588(17) . ?
N1_3 Pd1_3 2.041(10) . ?
Pd1_3 N4_3 2.026(10) . ?
C2_3 C3_3 1.391(14) . ?
C2_3 N4_3 1.463(15) . ?
N4_3 C6_3 1.531(18) . ?
N4_3 C7_3 1.65(2) . ?
N1_4 O4_4 1.290(13) . ?
N1_4 O3_4 1.295(13) . ?
N1_4 O2_4 1.298(13) . ?
